data_2208277
loop_
_publ_author_name
'Bream, Richard'
'Watkin, David'
'Soengas, Raquel'
'Eastwick-Field, Vanessa'
'Fleet, George W. J.'

_publ_section_title
;
 2,5-Di-<i>O</i>-acetyl-3-<i>C</i>-methyl-<small>D</small>-lyxono-1,4-lactone
;
_journal_coeditor_code CF6489
_journal_issue 3
_journal_name_full 'Acta Crystallographica Section E'
_journal_page_first o977
_journal_page_last o979
_journal_paper_doi 10.1107/S1600536806004211
_journal_volume 62
_journal_year 2006
_chemical_formula_iupac 'C10 H14 O7'
_chemical_formula_moiety 'C10 H14 O7'
_chemical_formula_sum 'C10 H14 O7'
_chemical_formula_weight 246.22
_chemical_name_systematic
;
2,5-Di-O-acetyl-3-C-methyl-D-lyxono-1,4-lactone
;
_space_group_IT_number 19
_symmetry_cell_setting orthorhombic
_symmetry_space_group_name_Hall 'P 2ac 2ab'
_symmetry_space_group_name_H-M 'P 21 21 21'
_atom_sites_solution_hydrogens geom
_atom_sites_solution_primary direct
_audit_creation_method CRYSTALS_ver_12.82
_cell_angle_alpha 90
_cell_angle_beta 90
_cell_angle_gamma 90
_cell_formula_units_Z 4
_cell_length_a 8.85240(10)
_cell_length_b 10.0821(2)
_cell_length_c 13.1198(2)
_cell_measurement_reflns_used 1560
_cell_measurement_temperature 150
_cell_measurement_theta_max 27
_cell_measurement_theta_min 5
_cell_volume 1170.95(3)
_computing_cell_refinement 'DENZO/SCALEPACK (Otwinowski & Minor, 1997)'
_computing_data_collection 'COLLECT (Nonius, 2001).'
_computing_data_reduction DENZO/SCALEPACK
_computing_molecular_graphics 'CAMERON (Watkin <i>et al.</i>,  1996)'
_computing_publication_material CRYSTALS
_computing_structure_refinement 'CRYSTALS (Betteridge <i>et al.</i>,  2003)'
_computing_structure_solution 'SIR92 (Altomare <i>et al.</i>,  1994)'
_diffrn_ambient_temperature 150
_diffrn_measured_fraction_theta_full 0.989
_diffrn_measured_fraction_theta_max 0.988
_diffrn_measurement_device_type 'Nonius KappaCCD'
_diffrn_measurement_method \w
_diffrn_radiation_monochromator graphite
_diffrn_radiation_type 'Mo K\a'
_diffrn_radiation_wavelength 0.71073
_diffrn_reflns_av_R_equivalents 0.009
_diffrn_reflns_limit_h_max 11
_diffrn_reflns_limit_h_min -11
_diffrn_reflns_limit_k_max 13
_diffrn_reflns_limit_k_min -13
_diffrn_reflns_limit_l_max 16
_diffrn_reflns_limit_l_min -16
_diffrn_reflns_number 2688
_diffrn_reflns_theta_full 26.940
_diffrn_reflns_theta_max 27.490
_diffrn_reflns_theta_min 5.101
_diffrn_standards_number 0
_exptl_absorpt_coefficient_mu 0.120
_exptl_absorpt_correction_T_max 0.990
_exptl_absorpt_correction_T_min 0.869
_exptl_absorpt_correction_type multi-scan
_exptl_absorpt_process_details '(DENZO/SCALEPACK; Otwinowski & Minor, 1997)'
_exptl_crystal_colour colourless
_exptl_crystal_density_diffrn 1.397
_exptl_crystal_description plate
_exptl_crystal_F_000 520
_exptl_crystal_size_max 0.20
_exptl_crystal_size_mid 0.20
_exptl_crystal_size_min 0.08
_refine_diff_density_max 0.27
_refine_diff_density_min -0.24
_refine_ls_extinction_method None
_refine_ls_goodness_of_fit_ref 0.9068
_refine_ls_hydrogen_treatment constr
_refine_ls_matrix_type full
_refine_ls_number_parameters 154
_refine_ls_number_reflns 1545
_refine_ls_number_restraints 0
_refine_ls_R_factor_all 0.0337
_refine_ls_R_factor_gt 0.0337
_refine_ls_shift/su_max 0.000247
_refine_ls_structure_factor_coef Fsqd
_refine_ls_weighting_details
;
modified Chebychev polynomial (Watkin, 1994; Prince, 1982)
with the coefficients 11.3, 16.9, 8.59, 2.51
;
_refine_ls_weighting_scheme calc
_refine_ls_wR_factor_all 0.0734
_refine_ls_wR_factor_gt 0.0734
_refine_ls_wR_factor_ref 0.0734
_reflns_number_gt 1545
_reflns_number_total 1545
_reflns_threshold_expression I>-3.0\s(I)
_cod_data_source_file cf6489.cif
_cod_data_source_block 4
_cod_database_code 2208277
_cod_database_fobs_code 2208277

loop_
_symmetry_equiv_pos_as_xyz
x,y,z
x+1/2,-y+1/2,-z
-x,y+1/2,-z+1/2
-x+1/2,-y,z+1/2

loop_
_atom_site_label
_atom_site_fract_x
_atom_site_fract_y
_atom_site_fract_z
_atom_site_U_iso_or_equiv
_atom_site_adp_type
_atom_site_occupancy
_atom_site_type_symbol
C2 0.86077(18) 0.77278(17) 0.32579(13) 0.0218 Uani 1.0000 C
C3 0.8007(2) 0.67351(18) 0.24961(15) 0.0246 Uani 1.0000 C
O4 0.66668(14) 0.71630(12) 0.21387(10) 0.0259 Uani 1.0000 O
C5 0.63200(19) 0.84694(16) 0.25745(13) 0.0220 Uani 1.0000 C
C6 0.5579(2) 0.93071(18) 0.17730(14) 0.0265 Uani 1.0000 C
O7 0.41613(14) 0.86863(13) 0.14924(10) 0.0273 Uani 1.0000 O
C18 0.3294(2) 0.94326(18) 0.08704(14) 0.0268 Uani 1.0000 C
O9 0.36545(17) 1.05300(14) 0.06062(12) 0.0388 Uani 1.0000 O
C10 0.1867(2) 0.8737(2) 0.05766(17) 0.0364 Uani 1.0000 C
O11 0.85646(17) 0.57035(13) 0.22296(12) 0.0339 Uani 1.0000 O
O12 1.02057(13) 0.78292(13) 0.31932(9) 0.0252 Uani 1.0000 O
C13 1.10358(19) 0.72849(17) 0.39600(12) 0.0213 Uani 1.0000 C
O14 1.04802(15) 0.66905(14) 0.46585(9) 0.0287 Uani 1.0000 O
C15 1.26726(19) 0.75652(18) 0.37875(14) 0.0268 Uani 1.0000 C
O16 0.85902(15) 0.95473(13) 0.20639(10) 0.0256 Uani 1.0000 O
C17 0.7718(2) 1.00576(19) 0.37796(15) 0.0293 Uani 1.0000 C
C8 0.78459(19) 0.90227(16) 0.29387(14) 0.0213 Uani 1.0000 C
H21 0.8338 0.7455 0.3966 0.0271 Uiso 1.0000 H
H51 0.5629 0.8339 0.3181 0.0261 Uiso 1.0000 H
H61 0.5387 1.0204 0.2023 0.0320 Uiso 1.0000 H
H62 0.6196 0.9360 0.1157 0.0329 Uiso 1.0000 H
H101 0.1203 0.9367 0.0301 0.0559 Uiso 1.0000 H
H102 0.1382 0.8303 0.1174 0.0566 Uiso 1.0000 H
H103 0.2129 0.8082 0.0082 0.0564 Uiso 1.0000 H
H151 1.3294 0.6941 0.4221 0.0381 Uiso 1.0000 H
H152 1.2888 0.8458 0.4011 0.0385 Uiso 1.0000 H
H153 1.2896 0.7507 0.3076 0.0376 Uiso 1.0000 H
H171 0.7183 1.0820 0.3511 0.0404 Uiso 1.0000 H
H172 0.8737 1.0354 0.3990 0.0404 Uiso 1.0000 H
H173 0.7197 0.9751 0.4386 0.0401 Uiso 1.0000 H
H8 0.9435 0.9747 0.2287 0.0400 Uiso 1.0000 H

loop_
_atom_site_aniso_label
_atom_site_aniso_U_11
_atom_site_aniso_U_22
_atom_site_aniso_U_33
_atom_site_aniso_U_12
_atom_site_aniso_U_13
_atom_site_aniso_U_23
C2 0.0173(7) 0.0227(7) 0.0255(7) -0.0016(7) -0.0011(7) 0.0038(7)
C3 0.0205(8) 0.0245(8) 0.0289(8) 0.0001(7) -0.0023(7) 0.0031(7)
O4 0.0213(6) 0.0218(5) 0.0345(6) 0.0015(5) -0.0067(5) -0.0018(5)
C5 0.0184(7) 0.0193(7) 0.0285(8) -0.0002(6) -0.0008(7) 0.0016(6)
C6 0.0195(8) 0.0249(8) 0.0351(9) 0.0000(7) -0.0038(7) 0.0059(8)
O7 0.0211(6) 0.0252(6) 0.0356(7) 0.0003(5) -0.0058(5) 0.0068(6)
C18 0.0248(8) 0.0275(8) 0.0282(8) 0.0058(7) -0.0021(7) 0.0025(7)
O9 0.0360(8) 0.0329(7) 0.0476(8) 0.0021(6) -0.0096(7) 0.0145(7)
C10 0.0300(9) 0.0390(10) 0.0401(11) 0.0025(9) -0.0114(9) 0.0041(9)
O11 0.0305(7) 0.0262(6) 0.0450(8) 0.0085(6) -0.0066(7) -0.0058(6)
O12 0.0160(5) 0.0312(6) 0.0284(6) -0.0025(5) -0.0012(5) 0.0072(6)
C13 0.0205(7) 0.0205(7) 0.0230(7) 0.0018(7) -0.0017(6) -0.0030(7)
O14 0.0258(6) 0.0351(7) 0.0254(6) 0.0045(6) 0.0011(5) 0.0060(6)
C15 0.0192(8) 0.0318(9) 0.0292(8) 0.0006(7) -0.0018(7) -0.0040(8)
O16 0.0216(6) 0.0282(6) 0.0270(6) -0.0028(5) 0.0012(5) 0.0085(5)
C17 0.0312(10) 0.0249(8) 0.0318(9) -0.0032(8) 0.0005(8) -0.0023(8)
C8 0.0195(7) 0.0208(7) 0.0236(8) -0.0022(6) 0.0012(7) 0.0044(7)

loop_
_atom_type_symbol
_atom_type_scat_dispersion_real
_atom_type_scat_dispersion_imag
_atom_type_scat_source
C 0.0033 0.0016 'International Tables Vol C 4.2.6.8 and 6.1.1.4'
O 0.0106 0.0060 'International Tables Vol C 4.2.6.8 and 6.1.1.4'
H 0.0000 0.0000 'International Tables Vol C 4.2.6.8 and 6.1.1.4'

loop_
_geom_angle_atom_site_label_1
_geom_angle_atom_site_label_2
_geom_angle_atom_site_label_3
_geom_angle
_geom_angle_publ_flag
C3 C2 O12 111.00(14) no
C3 C2 C8 103.26(14) no
O12 C2 C8 111.20(14) no
C3 C2 H21 110.4 no
O12 C2 H21 108.3 no
C8 C2 H21 112.7 no
C2 C3 O4 109.15(15) no
C2 C3 O11 128.36(17) no
O4 C3 O11 122.47(17) no
C3 O4 C5 109.63(13) no
O4 C5 C6 108.88(14) no
O4 C5 C8 105.23(13) no
C6 C5 C8 113.44(14) no
O4 C5 H51 108.4 no
C6 C5 H51 111.1 no
C8 C5 H51 109.5 no
C5 C6 O7 108.27(14) no
C5 C6 H61 111.2 no
O7 C6 H61 109.5 no
C5 C6 H62 111.5 no
O7 C6 H62 107.3 no
H61 C6 H62 108.9 no
C6 O7 C18 113.90(14) no
O7 C18 O9 122.45(18) no
O7 C18 C10 112.03(16) no
O9 C18 C10 125.51(18) no
C18 C10 H101 108.2 no
C18 C10 H102 111.6 no
H101 C10 H102 109.3 no
C18 C10 H103 107.1 no
H101 C10 H103 111.1 no
H102 C10 H103 109.6 no
C2 O12 C13 117.67(13) no
O12 C13 O14 122.97(15) no
O12 C13 C15 109.61(14) no
O14 C13 C15 127.42(16) no
C13 C15 H151 108.9 no
C13 C15 H152 108.8 no
H151 C15 H152 107.6 no
C13 C15 H153 109.7 no
H151 C15 H153 113.5 no
H152 C15 H153 108.2 no
C8 O16 H8 102.9 no
C8 C17 H171 108.5 no
C8 C17 H172 109.9 no
H171 C17 H172 107.9 no
C8 C17 H173 114.3 no
H171 C17 H173 108.6 no
H172 C17 H173 107.5 no
C5 C8 C2 99.38(12) no
C5 C8 C17 114.10(14) no
C2 C8 C17 114.82(15) no
C5 C8 O16 106.89(14) no
C2 C8 O16 109.50(14) no
C17 C8 O16 111.32(14) no

loop_
_geom_bond_atom_site_label_1
_geom_bond_atom_site_label_2
_geom_bond_distance
_geom_bond_publ_flag
C2 C3 1.511(2) no
C2 O12 1.4208(19) no
C2 C8 1.528(2) no
C2 H21 0.997 no
C3 O4 1.347(2) no
C3 O11 1.203(2) no
O4 C5 1.468(2) no
C5 C6 1.500(2) no
C5 C8 1.538(2) no
C5 H51 1.012 no
C6 O7 1.450(2) no
C6 H61 0.977 no
C6 H62 0.977 no
O7 C18 1.349(2) no
C18 O9 1.203(2) no
C18 C10 1.496(3) no
C10 H101 0.937 no
C10 H102 0.995 no
C10 H103 0.955 no
O12 C13 1.361(2) no
C13 O14 1.200(2) no
C13 C15 1.493(2) no
C15 H151 1.012 no
C15 H152 0.966 no
C15 H153 0.956 no
O16 C8 1.425(2) no
O16 H8 0.828 no
C17 C8 1.523(3) no
C17 H171 0.969 no
C17 H172 0.990 no
C17 H173 0.970 no

loop_
_geom_hbond_atom_site_label_D
_geom_hbond_atom_site_label_H
_geom_hbond_atom_site_label_A
_geom_hbond_site_symmetry_A
_geom_hbond_distance_DH
_geom_hbond_distance_HA
_geom_hbond_distance_DA
_geom_hbond_angle_DHA
_geom_hbond_publ_flag
O16 H8 O11 3_755 0.83 2.11 2.926(2) 167 yes

loop_
_cod_related_entry_id
_cod_related_entry_database
_cod_related_entry_code
1 ChemSpider 21179695
